data_7021268
loop_
_publ_author_name
'Milek, Magdalena'
'Witt, Alexander'
'Streb, Carsten'
'Heinemann, Frank W'
'Khusniyarov, Marat M'

_publ_section_title
;
 Tetraanionic N2O2-coordinating ligands as potential building blocks for
 supramolecular magnetic networks.
;
_journal_issue 15
_journal_name_full 'Dalton transactions (Cambridge, England : 2003)'
_journal_page_first 5237
_journal_page_last 5241
_journal_paper_doi 10.1039/c3dt50177a
_journal_volume 42
_journal_year 2013
_chemical_formula_moiety 'C32 H24 N2 Ni O4 S2, 2(C16 H36 N), 1(H2O)'
_chemical_formula_sum 'C64 H98 N4 Ni O5 S2'
_chemical_formula_weight 1126.28
_chemical_name_systematic
;
?
;
_space_group_IT_number 14
_symmetry_cell_setting monoclinic
_symmetry_space_group_name_Hall '-P 2yn'
_symmetry_space_group_name_H-M 'P 1 21/n 1'
_atom_sites_solution_hydrogens geom
_atom_sites_solution_primary direct
_atom_sites_solution_secondary difmap
_audit_creation_method SHELXL-97
_cell_angle_alpha 90.00
_cell_angle_beta 98.40(3)
_cell_angle_gamma 90.00
_cell_formula_units_Z 4
_cell_length_a 21.123(4)
_cell_length_b 13.088(3)
_cell_length_c 22.600(5)
_cell_measurement_reflns_used 412
_cell_measurement_temperature 150(2)
_cell_measurement_theta_max 23.1
_cell_measurement_theta_min 2.9
_cell_volume 6181(2)
_computing_cell_refinement 'Kappa-Nonius SUPERGUI'
_computing_data_collection 'Kappa-Nonius SUPERGUI'
_computing_data_reduction 'Kappa-Nonius SUPERGUI'
_computing_molecular_graphics ORTEP-3
_computing_publication_material WINGX
_computing_structure_refinement 'SHELXL-97 (Sheldrick, 2008)'
_computing_structure_solution SHELXS-97
_diffrn_ambient_temperature 150(2)
_diffrn_measured_fraction_theta_full 0.986
_diffrn_measured_fraction_theta_max 0.986
_diffrn_measurement_device_type 'Kappa Nonius CCD'
_diffrn_measurement_method 'Omega and Phi scans'
_diffrn_radiation_monochromator graphite
_diffrn_radiation_source 'fine-focus sealed tube'
_diffrn_radiation_type MoK\a
_diffrn_radiation_wavelength 0.71073
_diffrn_reflns_av_R_equivalents 0.0689
_diffrn_reflns_av_sigmaI/netI 0.0442
_diffrn_reflns_limit_h_max 26
_diffrn_reflns_limit_h_min -26
_diffrn_reflns_limit_k_max 16
_diffrn_reflns_limit_k_min -16
_diffrn_reflns_limit_l_max 28
_diffrn_reflns_limit_l_min -28
_diffrn_reflns_number 80283
_diffrn_reflns_theta_full 26.37
_diffrn_reflns_theta_max 26.37
_diffrn_reflns_theta_min 5.84
_exptl_absorpt_coefficient_mu 0.432
_exptl_absorpt_correction_T_max 0.956
_exptl_absorpt_correction_T_min 0.913
_exptl_absorpt_correction_type numerical
_exptl_absorpt_process_details SADABS
_exptl_crystal_colour orange-red
_exptl_crystal_density_diffrn 1.208
_exptl_crystal_density_method 'not measured'
_exptl_crystal_description block
_exptl_crystal_F_000 2432
_exptl_crystal_size_max 0.12
_exptl_crystal_size_mid 0.11
_exptl_crystal_size_min 0.09
_refine_diff_density_max 1.159
_refine_diff_density_min -0.720
_refine_diff_density_rms 0.085
_refine_ls_extinction_method none
_refine_ls_goodness_of_fit_ref 1.117
_refine_ls_hydrogen_treatment noref
_refine_ls_matrix_type full
_refine_ls_number_parameters 700
_refine_ls_number_reflns 12470
_refine_ls_number_restraints 27
_refine_ls_restrained_S_all 1.119
_refine_ls_R_factor_all 0.0895
_refine_ls_R_factor_gt 0.0684
_refine_ls_shift/su_max 0.001
_refine_ls_shift/su_mean 0.000
_refine_ls_structure_factor_coef Fsqd
_refine_ls_weighting_details 'calc w=1/[\s^2^(Fo^2^)+(0.1104P)^2^+6.1718P] where P=(Fo^2^+2Fc^2^)/3'
_refine_ls_weighting_scheme calc
_refine_ls_wR_factor_gt 0.1895
_refine_ls_wR_factor_ref 0.2088
_reflns_number_gt 9281
_reflns_number_total 12470
_reflns_threshold_expression >2\s(I)
_cod_data_source_file c3dt50177a.txt
_cod_data_source_block MAK65_revised
_cod_depositor_comments
;
The following automatic conversions were performed:

'_symmetry_cell_setting' value 'Monoclinic' changed to 'monoclinic'
according to /home/saulius/struct/CIF-dictionaries/cif_core.dic
dictionary named 'cif_core.dic' version 2.4.2 from 2011-04-26.

Automatic conversion script
Id: cif_fix_values 1891 2012-01-12 08:04:46Z andrius 

 Adding full bibliography for 7021267--7021270.cif.
;
_cod_original_sg_symbol_H-M P21/n
_cod_database_code 7021268

loop_
_symmetry_equiv_pos_as_xyz
'x, y, z'
'-x+1/2, y+1/2, -z+1/2'
'-x, -y, -z'
'x-1/2, -y-1/2, z-1/2'

loop_
_atom_site_label
_atom_site_type_symbol
_atom_site_fract_x
_atom_site_fract_y
_atom_site_fract_z
_atom_site_U_iso_or_equiv
_atom_site_adp_type
_atom_site_occupancy
_atom_site_symmetry_multiplicity
_atom_site_calc_flag
_atom_site_refinement_flags
_atom_site_disorder_assembly
_atom_site_disorder_group
C1 C 0.48470(15) 0.1353(3) 0.76003(13) 0.0343(7) Uani 1 1 d . . .
C2 C 0.43906(15) 0.2046(3) 0.73131(13) 0.0335(7) Uani 1 1 d . . .
C3 C 0.38197(14) 0.1738(3) 0.68716(14) 0.0334(7) Uani 1 1 d . . .
C4 C 0.33734(13) 0.0543(2) 0.61053(12) 0.0248(6) Uani 1 1 d . . .
C5 C 0.34714(13) -0.0429(2) 0.58626(12) 0.0230(6) Uani 1 1 d . . .
C6 C 0.42192(13) -0.1830(2) 0.59318(13) 0.0253(6) Uani 1 1 d . . .
C7 C 0.46918(14) -0.2483(3) 0.63167(14) 0.0304(7) Uani 1 1 d . . .
C8 C 0.49292(16) -0.2267(3) 0.69195(14) 0.0337(7) Uani 1 1 d . . .
C9 C 0.53491(19) -0.3001(3) 0.72353(17) 0.0467(9) Uani 1 1 d . . .
H9 H 0.5510 -0.2876 0.7634 0.056 Uiso 1 1 calc R . .
C10 C 0.5525(2) -0.3875(3) 0.69769(19) 0.0546(11) Uani 1 1 d . . .
H10 H 0.5791 -0.4344 0.7200 0.065 Uiso 1 1 calc R . .
C11 C 0.5302(2) -0.4063(3) 0.6373(2) 0.0576(11) Uani 1 1 d . . .
H11 H 0.5431 -0.4645 0.6188 0.069 Uiso 1 1 calc R . .
C12 C 0.48901(17) -0.3379(3) 0.60582(16) 0.0407(8) Uani 1 1 d . . .
H12 H 0.4737 -0.3515 0.5659 0.049 Uiso 1 1 calc R . .
C13 C 0.30466(14) -0.0770(2) 0.53672(12) 0.0252(6) Uani 1 1 d . . .
H13 H 0.3109 -0.1411 0.5208 0.030 Uiso 1 1 calc R . .
C14 C 0.25325(13) -0.0175(2) 0.51052(12) 0.0255(6) Uani 1 1 d . . .
C15 C 0.20898(14) -0.0597(3) 0.45859(14) 0.0297(7) Uani 1 1 d . . .
C16 C 0.18998(15) -0.0119(3) 0.40535(14) 0.0335(7) Uani 1 1 d . . .
C17 C 0.13516(19) -0.1813(3) 0.41313(17) 0.0484(9) Uani 1 1 d . . .
C18 C 0.17837(17) -0.1572(3) 0.46178(15) 0.0401(8) Uani 1 1 d . . .
H18 H 0.1874 -0.2005 0.4946 0.048 Uiso 1 1 calc R . .
C19 C 0.0922(2) -0.2720(4) 0.4025(2) 0.0642(12) Uani 1 1 d . . .
H19A H 0.0670 -0.2667 0.3636 0.096 Uiso 1 1 calc R . .
H19B H 0.0644 -0.2744 0.4324 0.096 Uiso 1 1 calc R . .
H19C H 0.1175 -0.3331 0.4044 0.096 Uiso 1 1 calc R . .
C20 C 0.20957(18) 0.0867(3) 0.38273(16) 0.0417(8) Uani 1 1 d . . .
H20A H 0.1870 0.0981 0.3432 0.063 Uiso 1 1 calc R . .
H20B H 0.2548 0.0860 0.3814 0.063 Uiso 1 1 calc R . .
H20C H 0.1997 0.1405 0.4088 0.063 Uiso 1 1 calc R . .
C21 C 0.24296(14) 0.0791(3) 0.53516(13) 0.0279(6) Uani 1 1 d . . .
C22 C 0.18684(15) 0.1428(3) 0.51288(13) 0.0329(7) Uani 1 1 d . . .
C23 C 0.19049(18) 0.2444(3) 0.50046(15) 0.0417(8) Uani 1 1 d . . .
C24 C 0.07745(18) 0.1776(4) 0.48297(16) 0.0492(10) Uani 1 1 d . . .
C25 C 0.12186(16) 0.1054(3) 0.50254(14) 0.0395(8) Uani 1 1 d . . .
H25 H 0.1113 0.0377 0.5087 0.047 Uiso 1 1 calc R . .
C26 C 0.00611(19) 0.1650(4) 0.4680(2) 0.0650(13) Uani 1 1 d . . .
H26A H -0.0130 0.2294 0.4553 0.098 Uiso 1 1 calc R . .
H26B H -0.0109 0.1415 0.5027 0.098 Uiso 1 1 calc R . .
H26C H -0.0033 0.1159 0.4364 0.098 Uiso 1 1 calc R . .
C27 C 0.2473(2) 0.3101(3) 0.5003(2) 0.0539(10) Uani 1 1 d . . .
H27A H 0.2339 0.3786 0.4897 0.081 Uiso 1 1 calc R . .
H27B H 0.2728 0.2843 0.4718 0.081 Uiso 1 1 calc R . .
H27C H 0.2722 0.3101 0.5395 0.081 Uiso 1 1 calc R . .
C28 C 0.28525(14) 0.1133(3) 0.58413(13) 0.0291(6) Uani 1 1 d . . .
H28 H 0.2788 0.1774 0.5999 0.035 Uiso 1 1 calc R . .
C29 C 0.44690(16) 0.3096(3) 0.74288(15) 0.0394(8) Uani 1 1 d . . .
H29 H 0.4167 0.3552 0.7241 0.047 Uiso 1 1 calc R . .
C30 C 0.49868(17) 0.3466(3) 0.78164(16) 0.0445(9) Uani 1 1 d . . .
H30 H 0.5040 0.4166 0.7877 0.053 Uiso 1 1 calc R . .
C31 C 0.54264(17) 0.2780(3) 0.81145(15) 0.0445(9) Uani 1 1 d . . .
H31 H 0.5768 0.3022 0.8385 0.053 Uiso 1 1 calc R . .
C32 C 0.53601(17) 0.1749(3) 0.80123(15) 0.0414(8) Uani 1 1 d . . .
H32 H 0.5657 0.1302 0.8217 0.050 Uiso 1 1 calc R . .
C33 C 0.68571(15) 0.1858(3) 0.16777(15) 0.0324(7) Uani 1 1 d . . .
H33A H 0.7252 0.2244 0.1762 0.039 Uiso 1 1 calc R . .
H33B H 0.6743 0.1831 0.1246 0.039 Uiso 1 1 calc R . .
C34 C 0.63395(17) 0.2443(3) 0.19302(18) 0.0412(8) Uani 1 1 d . . .
H34A H 0.5942 0.2061 0.1869 0.049 Uiso 1 1 calc R . .
H34B H 0.6462 0.2548 0.2356 0.049 Uiso 1 1 calc R . .
C35 C 0.6252(2) 0.3463(3) 0.16121(19) 0.0509(10) Uani 1 1 d . . .
H35A H 0.6656 0.3826 0.1676 0.061 Uiso 1 1 calc R . .
H35B H 0.6145 0.3338 0.1186 0.061 Uiso 1 1 calc R . .
C36 C 0.5748(2) 0.4136(3) 0.1805(2) 0.0635(12) Uani 1 1 d . . .
H36A H 0.5726 0.4763 0.1582 0.095 Uiso 1 1 calc R . .
H36B H 0.5853 0.4283 0.2224 0.095 Uiso 1 1 calc R . .
H36C H 0.5342 0.3796 0.1732 0.095 Uiso 1 1 calc R . .
C37 C 0.64004(15) 0.0096(3) 0.17352(14) 0.0322(7) Uani 1 1 d . . .
H37A H 0.6036 0.0422 0.1873 0.039 Uiso 1 1 calc R . .
H37B H 0.6473 -0.0549 0.1946 0.039 Uiso 1 1 calc R . .
C38 C 0.62320(17) -0.0124(3) 0.10663(15) 0.0384(8) Uani 1 1 d . . .
H38A H 0.6256 0.0505 0.0844 0.046 Uiso 1 1 calc R . .
H38B H 0.6541 -0.0599 0.0945 0.046 Uiso 1 1 calc R . .
C39 C 0.55610(18) -0.0577(3) 0.09164(17) 0.0426(8) Uani 1 1 d . . .
H39A H 0.5512 -0.0865 0.0517 0.051 Uiso 1 1 calc R . .
H39B H 0.5513 -0.1127 0.1194 0.051 Uiso 1 1 calc R . .
C40 C 0.5039(2) 0.0203(3) 0.0946(2) 0.0540(10) Uani 1 1 d . . .
H40A H 0.4628 -0.0119 0.0847 0.081 Uiso 1 1 calc R . .
H40B H 0.5078 0.0744 0.0667 0.081 Uiso 1 1 calc R . .
H40C H 0.5077 0.0479 0.1344 0.081 Uiso 1 1 calc R . .
C41 C 0.75479(15) 0.0399(3) 0.16114(14) 0.0319(7) Uani 1 1 d . . .
H41A H 0.7426 0.0423 0.1181 0.038 Uiso 1 1 calc R . .
H41B H 0.7902 0.0869 0.1713 0.038 Uiso 1 1 calc R . .
C42 C 0.77796(17) -0.0673(3) 0.17838(16) 0.0397(8) Uani 1 1 d . . .
H42A H 0.7420 -0.1142 0.1727 0.048 Uiso 1 1 calc R . .
H42B H 0.7962 -0.0686 0.2203 0.048 Uiso 1 1 calc R . .
C43 C 0.82840(19) -0.1016(3) 0.14024(17) 0.0476(9) Uani 1 1 d . . .
H43A H 0.8623 -0.0510 0.1436 0.057 Uiso 1 1 calc R . .
H43B H 0.8471 -0.1654 0.1561 0.057 Uiso 1 1 calc R . .
C44 C 0.8025(2) -0.1163(3) 0.07505(18) 0.0541(10) Uani 1 1 d . . .
H44A H 0.8365 -0.1374 0.0538 0.081 Uiso 1 1 calc R . .
H44B H 0.7847 -0.0531 0.0586 0.081 Uiso 1 1 calc R . .
H44C H 0.7697 -0.1678 0.0712 0.081 Uiso 1 1 calc R . .
C45 C 0.71515(15) 0.0762(3) 0.25838(13) 0.0312(7) Uani 1 1 d . . .
H45A H 0.6796 0.1052 0.2754 0.037 Uiso 1 1 calc R . .
H45B H 0.7201 0.0058 0.2717 0.037 Uiso 1 1 calc R . .
C46 C 0.77550(17) 0.1345(3) 0.28237(15) 0.0406(8) Uani 1 1 d . . .
H46A H 0.8117 0.1039 0.2671 0.049 Uiso 1 1 calc R . .
H46B H 0.7715 0.2045 0.2682 0.049 Uiso 1 1 calc R . .
C47 C 0.78787(17) 0.1342(3) 0.34954(15) 0.0399(8) Uani 1 1 d . . .
H47A H 0.7893 0.0642 0.3638 0.048 Uiso 1 1 calc R . .
H47B H 0.7529 0.1685 0.3648 0.048 Uiso 1 1 calc R . .
C48 C 0.85048(18) 0.1873(4) 0.37339(17) 0.0483(10) Uani 1 1 d . . .
H48A H 0.8568 0.1856 0.4163 0.072 Uiso 1 1 calc R . .
H48B H 0.8489 0.2570 0.3600 0.072 Uiso 1 1 calc R . .
H48C H 0.8853 0.1528 0.3589 0.072 Uiso 1 1 calc R . .
C49 C 0.0482(2) 0.2596(4) 0.13062(17) 0.0578(12) Uani 1 1 d . D .
H49A H 0.0509 0.2110 0.1633 0.069 Uiso 1 1 calc R . .
H49B H 0.0202 0.3146 0.1394 0.069 Uiso 1 1 calc R . .
C50 C 0.01781(19) 0.2067(3) 0.07344(17) 0.0481(10) Uani 1 1 d . . .
H50A H 0.0437 0.1485 0.0654 0.058 Uiso 1 1 calc R . .
H50B H 0.0160 0.2536 0.0400 0.058 Uiso 1 1 calc R . .
C51 C -0.04993(19) 0.1710(4) 0.0799(2) 0.0554(11) Uani 1 1 d . . .
H51A H -0.0486 0.1326 0.1168 0.067 Uiso 1 1 calc R . .
H51B H -0.0771 0.2301 0.0823 0.067 Uiso 1 1 calc R . .
C52 C -0.0783(2) 0.1049(3) 0.0280(2) 0.0536(10) Uani 1 1 d . . .
H52A H -0.1205 0.0837 0.0336 0.080 Uiso 1 1 calc R . .
H52B H -0.0518 0.0457 0.0259 0.080 Uiso 1 1 calc R . .
H52C H -0.0805 0.1431 -0.0085 0.080 Uiso 1 1 calc R . .
C53 C 0.15766(19) 0.2292(3) 0.10211(16) 0.0439(9) Uani 1 1 d . D .
H53A H 0.1988 0.2617 0.1012 0.053 Uiso 1 1 calc R . .
H53B H 0.1390 0.2160 0.0610 0.053 Uiso 1 1 calc R . .
C54 C 0.1692(3) 0.1260(4) 0.13455(19) 0.0633(12) Uani 1 1 d . . .
H54A H 0.1965 0.1364 0.1725 0.076 Uiso 1 1 calc R . .
H54B H 0.1287 0.0988 0.1428 0.076 Uiso 1 1 calc R . .
C55 C 0.2006(3) 0.0490(4) 0.0975(2) 0.0639(13) Uani 1 1 d . . .
H55A H 0.1997 -0.0177 0.1160 0.077 Uiso 1 1 calc R . .
H55B H 0.1755 0.0447 0.0580 0.077 Uiso 1 1 calc R . .
C56 C 0.2685(3) 0.0742(4) 0.0906(3) 0.0816(16) Uani 1 1 d . . .
H56A H 0.2849 0.0227 0.0666 0.122 Uiso 1 1 calc R . .
H56B H 0.2942 0.0765 0.1293 0.122 Uiso 1 1 calc R . .
H56C H 0.2699 0.1395 0.0714 0.122 Uiso 1 1 calc R . .
C57 C 0.1435(2) 0.3295(4) 0.19284(18) 0.0674(14) Uani 1 1 d . B .
H57A H 0.1131 0.3717 0.2101 0.081 Uiso 1 1 calc R . .
H57B H 0.1487 0.2665 0.2156 0.081 Uiso 1 1 calc R . .
C58 C 0.2075(2) 0.3847(5) 0.2002(2) 0.0734(15) Uani 1 1 d . B .
H58A H 0.2362 0.3486 0.1776 0.088 Uiso 1 1 calc R . .
H58B H 0.2012 0.4529 0.1837 0.088 Uiso 1 1 calc R . .
C59 C 0.2386(3) 0.3926(5) 0.2647(2) 0.0788(16) Uani 1 1 d D . .
H59A H 0.2726 0.4429 0.2678 0.095 Uiso 1 1 calc R A 1
H59B H 0.2072 0.4158 0.2890 0.095 Uiso 1 1 calc R A 1
C60 C 0.2659(5) 0.2913(7) 0.2886(4) 0.135(3) Uiso 1 1 d D B 1
H60A H 0.2873 0.3001 0.3287 0.203 Uiso 0.25 1 calc PR B 1
H60B H 0.2959 0.2668 0.2637 0.203 Uiso 0.25 1 calc PR B 1
H60C H 0.2318 0.2426 0.2883 0.203 Uiso 0.25 1 calc PR B 1
C61 C 0.1096(2) 0.3981(3) 0.08852(18) 0.0509(10) Uani 1 1 d . D .
H61A H 0.0938 0.3767 0.0480 0.061 Uiso 1 1 calc R . .
H61B H 0.1522 0.4257 0.0885 0.061 Uiso 1 1 calc R . .
C62 C 0.0666(3) 0.4838(5) 0.1054(4) 0.104(2) Uani 1 1 d D . .
H62A H 0.0256 0.4810 0.0797 0.125 Uiso 1 1 calc R C 1
H62B H 0.0590 0.4744 0.1464 0.125 Uiso 1 1 calc R C 1
C63A C 0.0966(6) 0.5860(12) 0.0994(11) 0.092(6) Uani 0.40 1 d PU D 1
C64A C 0.079(2) 0.5971(19) 0.0281(15) 0.18(2) Uani 0.40 1 d PU D 1
C63 C 0.0606(5) 0.5678(8) 0.0504(6) 0.084(3) Uani 0.60 1 d PDU D 2
H63A H 0.0629 0.5336 0.0127 0.101 Uiso 0.60 1 calc PR D 2
H63B H 0.0201 0.6038 0.0474 0.101 Uiso 0.60 1 calc PR D 2
C64 C 0.1136(6) 0.6390(13) 0.0641(14) 0.174(12) Uani 0.60 1 d PDU D 2
H64A H 0.1117 0.6891 0.0328 0.261 Uiso 0.60 1 calc PR D 2
H64B H 0.1533 0.6025 0.0670 0.261 Uiso 0.60 1 calc PR D 2
H64C H 0.1107 0.6725 0.1014 0.261 Uiso 0.60 1 calc PR D 2
N1 N 0.38372(11) 0.0813(2) 0.66026(10) 0.0257(5) Uani 1 1 d . . .
N2 N 0.39817(11) -0.0997(2) 0.61814(10) 0.0256(5) Uani 1 1 d . . .
N3 N 0.69879(12) 0.0775(2) 0.19040(11) 0.0287(6) Uani 1 1 d . . .
N4 N 0.11500(16) 0.3038(3) 0.12868(13) 0.0493(8) Uani 1 1 d . . .
Ni1 Ni 0.436346(18) -0.03079(3) 0.686693(16) 0.02820(14) Uani 1 1 d . . .
O1 O 0.48252(11) 0.03549(19) 0.75157(10) 0.0384(6) Uani 1 1 d . . .
O2 O 0.33773(11) 0.2368(2) 0.67599(12) 0.0507(7) Uani 1 1 d . . .
O3 O 0.40606(11) -0.20887(18) 0.54002(9) 0.0331(5) Uani 1 1 d . . .
O4 O 0.48034(12) -0.14407(19) 0.72029(10) 0.0413(6) Uani 1 1 d . . .
O5 O 0.39299(16) 0.0593(3) 0.23098(16) 0.0721(9) Uani 1 1 d . . .
S1 S 0.13328(4) -0.08505(9) 0.36058(4) 0.0456(3) Uani 1 1 d . . .
S2 S 0.11304(5) 0.29226(8) 0.47653(4) 0.0515(3) Uani 1 1 d . . .

loop_
_atom_site_aniso_label
_atom_site_aniso_U_11
_atom_site_aniso_U_22
_atom_site_aniso_U_33
_atom_site_aniso_U_23
_atom_site_aniso_U_13
_atom_site_aniso_U_12
C1 0.0285(15) 0.055(2) 0.0199(14) -0.0078(14) 0.0049(12) -0.0066(15)
C2 0.0263(15) 0.053(2) 0.0226(14) -0.0133(14) 0.0086(12) -0.0063(14)
C3 0.0226(14) 0.050(2) 0.0282(15) -0.0123(15) 0.0071(12) -0.0035(14)
C4 0.0190(13) 0.0372(17) 0.0180(13) -0.0024(12) 0.0020(10) -0.0047(12)
C5 0.0192(12) 0.0301(16) 0.0201(13) 0.0008(11) 0.0041(10) -0.0004(11)
C6 0.0205(13) 0.0311(16) 0.0234(14) 0.0018(12) 0.0005(11) -0.0047(12)
C7 0.0260(14) 0.0360(17) 0.0281(15) 0.0065(13) 0.0002(12) -0.0031(13)
C8 0.0340(16) 0.0378(19) 0.0287(16) 0.0072(14) 0.0023(13) -0.0021(14)
C9 0.048(2) 0.053(2) 0.0347(18) 0.0129(17) -0.0099(16) 0.0039(18)
C10 0.059(2) 0.049(2) 0.050(2) 0.0116(19) -0.0118(19) 0.016(2)
C11 0.065(3) 0.046(2) 0.055(2) -0.0004(19) -0.011(2) 0.020(2)
C12 0.0430(19) 0.0376(19) 0.0388(19) -0.0011(15) -0.0033(15) 0.0065(16)
C13 0.0253(14) 0.0304(16) 0.0203(13) -0.0017(12) 0.0041(11) -0.0004(12)
C14 0.0203(13) 0.0363(17) 0.0193(13) -0.0025(12) 0.0016(10) -0.0028(12)
C15 0.0261(15) 0.0382(17) 0.0242(15) -0.0055(13) 0.0022(12) 0.0043(13)
C16 0.0258(15) 0.049(2) 0.0247(15) -0.0049(14) -0.0015(12) 0.0046(14)
C17 0.044(2) 0.059(2) 0.041(2) -0.0120(18) 0.0008(16) -0.0122(18)
C18 0.0397(18) 0.049(2) 0.0307(17) -0.0088(15) 0.0013(14) -0.0026(16)
C19 0.064(3) 0.066(3) 0.060(3) -0.014(2) -0.001(2) -0.023(2)
C20 0.0427(19) 0.051(2) 0.0311(17) -0.0005(16) 0.0038(14) 0.0039(17)
C21 0.0236(14) 0.0371(17) 0.0226(14) -0.0021(13) 0.0023(11) -0.0001(13)
C22 0.0318(16) 0.0435(19) 0.0226(14) -0.0045(13) 0.0012(12) 0.0075(14)
C23 0.0460(19) 0.044(2) 0.0326(17) -0.0077(15) -0.0040(14) 0.0121(17)
C24 0.0348(18) 0.077(3) 0.0335(18) -0.0081(19) -0.0034(14) 0.0145(19)
C25 0.0299(16) 0.058(2) 0.0282(16) -0.0034(16) -0.0018(13) 0.0114(16)
C26 0.037(2) 0.099(4) 0.055(3) -0.006(3) -0.0054(18) 0.022(2)
C27 0.069(3) 0.036(2) 0.054(2) -0.0005(18) -0.002(2) -0.0023(19)
C28 0.0270(14) 0.0328(16) 0.0276(15) -0.0062(13) 0.0044(12) 0.0000(13)
C29 0.0304(16) 0.055(2) 0.0333(17) -0.0153(16) 0.0067(13) -0.0024(16)
C30 0.0383(18) 0.054(2) 0.043(2) -0.0228(18) 0.0126(15) -0.0138(17)
C31 0.0343(17) 0.069(3) 0.0289(17) -0.0171(17) 0.0004(14) -0.0116(18)
C32 0.0357(17) 0.059(2) 0.0284(16) -0.0041(16) -0.0005(13) -0.0087(17)
C33 0.0318(16) 0.0322(17) 0.0334(16) 0.0040(14) 0.0053(13) -0.0016(14)
C34 0.0378(18) 0.0373(19) 0.050(2) -0.0005(16) 0.0129(16) 0.0025(15)
C35 0.056(2) 0.043(2) 0.056(2) 0.0084(18) 0.0152(19) 0.0132(19)
C36 0.062(3) 0.044(2) 0.087(3) 0.001(2) 0.020(2) 0.016(2)
C37 0.0298(15) 0.0349(17) 0.0318(16) 0.0018(14) 0.0043(13) -0.0046(13)
C38 0.0423(19) 0.0390(19) 0.0330(17) -0.0003(15) 0.0021(14) -0.0049(16)
C39 0.0427(19) 0.043(2) 0.0386(19) -0.0013(16) -0.0039(15) -0.0063(16)
C40 0.044(2) 0.056(3) 0.059(3) 0.002(2) -0.0051(18) -0.0025(19)
C41 0.0300(15) 0.0388(18) 0.0286(16) 0.0007(14) 0.0099(12) -0.0007(14)
C42 0.0391(18) 0.044(2) 0.0379(18) 0.0070(16) 0.0110(15) 0.0068(16)
C43 0.045(2) 0.052(2) 0.049(2) 0.0038(18) 0.0158(17) 0.0134(18)
C44 0.067(3) 0.050(2) 0.050(2) -0.0048(19) 0.023(2) 0.014(2)
C45 0.0303(15) 0.0382(18) 0.0262(15) 0.0006(13) 0.0079(12) -0.0053(14)
C46 0.0396(18) 0.052(2) 0.0308(17) -0.0018(16) 0.0070(14) -0.0132(16)
C47 0.0384(18) 0.050(2) 0.0312(17) 0.0011(15) 0.0059(14) -0.0094(16)
C48 0.0385(19) 0.072(3) 0.0342(18) -0.0083(18) 0.0039(15) -0.0079(19)
C49 0.059(2) 0.082(3) 0.038(2) -0.010(2) 0.0256(18) -0.032(2)
C50 0.048(2) 0.058(2) 0.042(2) -0.0059(18) 0.0193(17) -0.0164(19)
C51 0.043(2) 0.066(3) 0.060(3) -0.010(2) 0.0175(18) -0.019(2)
C52 0.043(2) 0.058(3) 0.060(3) -0.001(2) 0.0070(18) -0.0088(19)
C53 0.047(2) 0.054(2) 0.0306(17) 0.0014(16) 0.0085(15) -0.0093(18)
C54 0.084(3) 0.062(3) 0.041(2) 0.011(2) -0.003(2) -0.019(3)
C55 0.083(3) 0.047(2) 0.056(3) 0.008(2) -0.010(2) -0.005(2)
C56 0.089(4) 0.056(3) 0.096(4) -0.004(3) -0.001(3) -0.003(3)
C57 0.081(3) 0.094(4) 0.031(2) -0.018(2) 0.020(2) -0.037(3)
C58 0.074(3) 0.099(4) 0.050(3) -0.020(3) 0.019(2) -0.043(3)
C59 0.085(4) 0.092(4) 0.058(3) -0.016(3) 0.006(3) -0.031(3)
C61 0.057(2) 0.052(2) 0.051(2) -0.0133(19) 0.0317(19) -0.0127(19)
C62 0.114(5) 0.076(4) 0.145(6) -0.010(4) 0.097(5) 0.017(4)
C63A 0.031(6) 0.053(8) 0.19(2) -0.035(10) 0.023(9) 0.011(6)
C64A 0.31(4) 0.077(14) 0.22(3) 0.085(17) 0.24(3) 0.12(2)
C63 0.077(7) 0.076(7) 0.110(9) 0.003(7) 0.051(7) 0.034(6)
C64 0.058(7) 0.102(14) 0.37(4) 0.059(17) 0.063(12) 0.026(7)
N1 0.0208(11) 0.0351(14) 0.0208(12) -0.0065(10) 0.0021(9) 0.0006(10)
N2 0.0217(11) 0.0363(14) 0.0185(11) -0.0002(10) 0.0024(9) -0.0007(10)
N3 0.0284(13) 0.0316(14) 0.0274(13) 0.0016(11) 0.0083(10) -0.0022(11)
N4 0.0571(19) 0.066(2) 0.0288(15) -0.0107(15) 0.0178(14) -0.0263(17)
Ni1 0.0243(2) 0.0413(3) 0.0182(2) -0.00048(16) 0.00059(14) -0.00286(16)
O1 0.0375(13) 0.0490(15) 0.0252(11) -0.0062(10) -0.0070(9) -0.0035(11)
O2 0.0299(12) 0.0608(17) 0.0574(16) -0.0339(14) -0.0070(11) 0.0134(12)
O3 0.0354(12) 0.0386(13) 0.0241(11) -0.0043(9) 0.0001(9) 0.0078(10)
O4 0.0502(14) 0.0434(14) 0.0262(11) 0.0052(10) -0.0080(10) 0.0061(12)
O5 0.0545(18) 0.085(2) 0.073(2) 0.0139(19) -0.0021(16) -0.0014(17)
S1 0.0378(5) 0.0668(7) 0.0290(4) -0.0085(4) -0.0064(3) -0.0083(4)
S2 0.0586(6) 0.0476(6) 0.0429(5) -0.0067(4) -0.0103(4) 0.0251(5)

loop_
_atom_type_symbol
_atom_type_description
_atom_type_scat_dispersion_real
_atom_type_scat_dispersion_imag
_atom_type_scat_source
C C 0.0033 0.0016 'International Tables Vol C Tables 4.2.6.8 and 6.1.1.4'
N N 0.0061 0.0033 'International Tables Vol C Tables 4.2.6.8 and 6.1.1.4'
Ni Ni 0.3393 1.1124 'International Tables Vol C Tables 4.2.6.8 and 6.1.1.4'
O O 0.0106 0.0060 'International Tables Vol C Tables 4.2.6.8 and 6.1.1.4'
S S 0.1246 0.1234 'International Tables Vol C Tables 4.2.6.8 and 6.1.1.4'
H H 0.0000 0.0000 'International Tables Vol C Tables 4.2.6.8 and 6.1.1.4'

loop_
_geom_angle_atom_site_label_1
_geom_angle_atom_site_label_2
_geom_angle_atom_site_label_3
_geom_angle
O1 C1 C2 124.3(3)
O1 C1 C32 117.6(3)
C2 C1 C32 118.1(3)
C29 C2 C1 119.3(3)
C29 C2 C3 116.6(3)
C1 C2 C3 124.1(3)
O2 C3 N1 124.7(3)
O2 C3 C2 117.6(3)
N1 C3 C2 117.7(3)
C28 C4 C5 118.7(3)
C28 C4 N1 127.3(3)
C5 C4 N1 114.0(3)
C13 C5 C4 118.9(3)
C13 C5 N2 126.2(3)
C4 C5 N2 114.8(2)
O3 C6 N2 123.8(3)
O3 C6 C7 117.9(3)
N2 C6 C7 118.3(3)
C12 C7 C8 119.0(3)
C12 C7 C6 116.8(3)
C8 C7 C6 124.1(3)
O4 C8 C7 124.9(3)
O4 C8 C9 118.0(3)
C7 C8 C9 117.1(3)
C10 C9 C8 122.7(3)
C10 C9 H9 118.7
C8 C9 H9 118.7
C9 C10 C11 119.6(4)
C9 C10 H10 120.2
C11 C10 H10 120.2
C12 C11 C10 119.2(4)
C12 C11 H11 120.4
C10 C11 H11 120.4
C11 C12 C7 122.3(3)
C11 C12 H12 118.8
C7 C12 H12 118.8
C14 C13 C5 121.9(3)
C14 C13 H13 119.0
C5 C13 H13 119.0
C13 C14 C21 119.2(3)
C13 C14 C15 119.0(3)
C21 C14 C15 121.8(3)
C16 C15 C18 112.0(3)
C16 C15 C14 126.3(3)
C18 C15 C14 121.6(3)
C15 C16 C20 130.4(3)
C15 C16 S1 110.5(3)
C20 C16 S1 119.1(2)
C18 C17 C19 129.5(4)
C18 C17 S1 109.4(3)
C19 C17 S1 121.1(3)
C17 C18 C15 114.8(4)
C17 C18 H18 122.6
C15 C18 H18 122.6
C17 C19 H19A 109.5
C17 C19 H19B 109.5
H19A C19 H19B 109.5
C17 C19 H19C 109.5
H19A C19 H19C 109.5
H19B C19 H19C 109.5
C16 C20 H20A 109.5
C16 C20 H20B 109.5
H20A C20 H20B 109.5
C16 C20 H20C 109.5
H20A C20 H20C 109.5
H20B C20 H20C 109.5
C28 C21 C14 119.0(3)
C28 C21 C22 118.7(3)
C14 C21 C22 122.2(3)
C23 C22 C25 112.2(3)
C23 C22 C21 123.6(3)
C25 C22 C21 124.1(3)
C22 C23 C27 129.7(3)
C22 C23 S2 109.4(3)
C27 C23 S2 120.7(3)
C25 C24 C26 128.2(4)
C25 C24 S2 110.5(3)
C26 C24 S2 121.4(3)
C24 C25 C22 114.3(4)
C24 C25 H25 122.8
C22 C25 H25 122.8
C24 C26 H26A 109.5
C24 C26 H26B 109.5
H26A C26 H26B 109.5
C24 C26 H26C 109.5
H26A C26 H26C 109.5
H26B C26 H26C 109.5
C23 C27 H27A 109.5
C23 C27 H27B 109.5
H27A C27 H27B 109.5
C23 C27 H27C 109.5
H27A C27 H27C 109.5
H27B C27 H27C 109.5
C21 C28 C4 122.2(3)
C21 C28 H28 118.9
C4 C28 H28 118.9
C30 C29 C2 121.4(4)
C30 C29 H29 119.3
C2 C29 H29 119.3
C29 C30 C31 119.3(4)
C29 C30 H30 120.4
C31 C30 H30 120.4
C32 C31 C30 120.5(3)
C32 C31 H31 119.7
C30 C31 H31 119.7
C31 C32 C1 121.3(4)
C31 C32 H32 119.4
C1 C32 H32 119.4
C34 C33 N3 116.8(3)
C34 C33 H33A 108.1
N3 C33 H33A 108.1
C34 C33 H33B 108.1
N3 C33 H33B 108.1
H33A C33 H33B 107.3
C35 C34 C33 108.2(3)
C35 C34 H34A 110.1
C33 C34 H34A 110.1
C35 C34 H34B 110.1
C33 C34 H34B 110.1
H34A C34 H34B 108.4
C36 C35 C34 115.1(4)
C36 C35 H35A 108.5
C34 C35 H35A 108.5
C36 C35 H35B 108.5
C34 C35 H35B 108.5
H35A C35 H35B 107.5
C35 C36 H36A 109.5
C35 C36 H36B 109.5
H36A C36 H36B 109.5
C35 C36 H36C 109.5
H36A C36 H36C 109.5
H36B C36 H36C 109.5
N3 C37 C38 114.8(3)
N3 C37 H37A 108.6
C38 C37 H37A 108.6
N3 C37 H37B 108.6
C38 C37 H37B 108.6
H37A C37 H37B 107.5
C39 C38 C37 111.5(3)
C39 C38 H38A 109.3
C37 C38 H38A 109.3
C39 C38 H38B 109.3
C37 C38 H38B 109.3
H38A C38 H38B 108.0
C40 C39 C38 112.9(3)
C40 C39 H39A 109.0
C38 C39 H39A 109.0
C40 C39 H39B 109.0
C38 C39 H39B 109.0
H39A C39 H39B 107.8
C39 C40 H40A 109.5
C39 C40 H40B 109.5
H40A C40 H40B 109.5
C39 C40 H40C 109.5
H40A C40 H40C 109.5
H40B C40 H40C 109.5
C42 C41 N3 115.5(3)
C42 C41 H41A 108.4
N3 C41 H41A 108.4
C42 C41 H41B 108.4
N3 C41 H41B 108.4
H41A C41 H41B 107.5
C41 C42 C43 110.6(3)
C41 C42 H42A 109.5
C43 C42 H42A 109.5
C41 C42 H42B 109.5
C43 C42 H42B 109.5
H42A C42 H42B 108.1
C44 C43 C42 113.8(3)
C44 C43 H43A 108.8
C42 C43 H43A 108.8
C44 C43 H43B 108.8
C42 C43 H43B 108.8
H43A C43 H43B 107.7
C43 C44 H44A 109.5
C43 C44 H44B 109.5
H44A C44 H44B 109.5
C43 C44 H44C 109.5
H44A C44 H44C 109.5
H44B C44 H44C 109.5
C46 C45 N3 114.2(3)
C46 C45 H45A 108.7
N3 C45 H45A 108.7
C46 C45 H45B 108.7
N3 C45 H45B 108.7
H45A C45 H45B 107.6
C47 C46 C45 111.9(3)
C47 C46 H46A 109.2
C45 C46 H46A 109.2
C47 C46 H46B 109.2
C45 C46 H46B 109.2
H46A C46 H46B 107.9
C46 C47 C48 111.8(3)
C46 C47 H47A 109.3
C48 C47 H47A 109.3
C46 C47 H47B 109.3
C48 C47 H47B 109.3
H47A C47 H47B 107.9
C47 C48 H48A 109.5
C47 C48 H48B 109.5
H48A C48 H48B 109.5
C47 C48 H48C 109.5
H48A C48 H48C 109.5
H48B C48 H48C 109.5
C50 C49 N4 115.1(3)
C50 C49 H49A 108.5
N4 C49 H49A 108.5
C50 C49 H49B 108.5
N4 C49 H49B 108.5
H49A C49 H49B 107.5
C49 C50 C51 110.0(3)
C49 C50 H50A 109.7
C51 C50 H50A 109.7
C49 C50 H50B 109.7
C51 C50 H50B 109.7
H50A C50 H50B 108.2
C52 C51 C50 111.7(3)
C52 C51 H51A 109.3
C50 C51 H51A 109.3
C52 C51 H51B 109.3
C50 C51 H51B 109.3
H51A C51 H51B 107.9
C51 C52 H52A 109.5
C51 C52 H52B 109.5
H52A C52 H52B 109.5
C51 C52 H52C 109.5
H52A C52 H52C 109.5
H52B C52 H52C 109.5
N4 C53 C54 116.1(3)
N4 C53 H53A 108.3
C54 C53 H53A 108.3
N4 C53 H53B 108.3
C54 C53 H53B 108.3
H53A C53 H53B 107.4
C55 C54 C53 111.7(4)
C55 C54 H54A 109.3
C53 C54 H54A 109.3
C55 C54 H54B 109.3
C53 C54 H54B 109.3
H54A C54 H54B 107.9
C56 C55 C54 114.3(4)
C56 C55 H55A 108.7
C54 C55 H55A 108.7
C56 C55 H55B 108.7
C54 C55 H55B 108.7
H55A C55 H55B 107.6
C55 C56 H56A 109.5
C55 C56 H56B 109.5
H56A C56 H56B 109.5
C55 C56 H56C 109.5
H56A C56 H56C 109.5
H56B C56 H56C 109.5
C58 C57 N4 115.5(3)
C58 C57 H57A 108.4
N4 C57 H57A 108.4
C58 C57 H57B 108.4
N4 C57 H57B 108.4
H57A C57 H57B 107.5
C59 C58 C57 113.1(4)
C59 C58 H58A 109.0
C57 C58 H58A 109.0
C59 C58 H58B 109.0
C57 C58 H58B 109.0
H58A C58 H58B 107.8
C60 C59 C58 111.9(6)
C60 C59 H59A 109.2
C58 C59 H59A 109.2
C60 C59 H59B 109.2
C58 C59 H59B 109.2
H59A C59 H59B 107.9
C59 C60 H60A 109.5
C59 C60 H60B 109.5
H60A C60 H60B 109.5
C59 C60 H60C 109.5
H60A C60 H60C 109.5
H60B C60 H60C 109.5
N4 C61 C62 116.1(4)
N4 C61 H61A 108.3
C62 C61 H61A 108.3
N4 C61 H61B 108.3
C62 C61 H61B 108.3
H61A C61 H61B 107.4
C63A C62 C61 111.0(6)
C63A C62 C63 47.4(9)
C61 C62 C63 106.4(5)
C63A C62 H62A 109.4
C61 C62 H62A 109.4
C63 C62 H62A 67.0
C63A C62 H62B 109.4
C61 C62 H62B 109.4
C63 C62 H62B 143.0
H62A C62 H62B 108.0
C62 C63A C64A 97.5(18)
C64 C63 C62 107.2(15)
C64 C63 H63A 110.3
C62 C63 H63A 110.3
C64 C63 H63B 110.3
C62 C63 H63B 110.3
H63A C63 H63B 108.5
C63 C64 H64A 109.5
C63 C64 H64B 109.5
H64A C64 H64B 109.5
C63 C64 H64C 109.5
H64A C64 H64C 109.5
H64B C64 H64C 109.5
C3 N1 C4 121.0(3)
C3 N1 Ni1 127.3(2)
C4 N1 Ni1 111.3(2)
C6 N2 C5 120.7(2)
C6 N2 Ni1 126.22(19)
C5 N2 Ni1 111.8(2)
C41 N3 C33 105.7(2)
C41 N3 C45 111.0(2)
C33 N3 C45 110.7(2)
C41 N3 C37 111.0(2)
C33 N3 C37 110.9(2)
C45 N3 C37 107.5(2)
C53 N4 C61 106.4(3)
C53 N4 C57 110.2(4)
C61 N4 C57 111.8(3)
C53 N4 C49 111.9(3)
C61 N4 C49 109.5(3)
C57 N4 C49 107.1(3)
O4 Ni1 O1 82.87(11)
O4 Ni1 N2 94.77(11)
O1 Ni1 N2 173.81(11)
O4 Ni1 N1 172.04(11)
O1 Ni1 N1 95.98(11)
N2 Ni1 N1 87.14(11)
C1 O1 Ni1 125.5(2)
C8 O4 Ni1 126.1(2)
C17 S1 C16 93.24(17)
C24 S2 C23 93.59(19)

loop_
_geom_bond_atom_site_label_1
_geom_bond_atom_site_label_2
_geom_bond_distance
C1 O1 1.319(4)
C1 C2 1.411(5)
C1 C32 1.420(4)
C2 C29 1.404(5)
C2 C3 1.504(4)
C3 O2 1.244(4)
C3 N1 1.357(4)
C4 C28 1.404(4)
C4 C5 1.414(4)
C4 N1 1.423(4)
C5 C13 1.401(4)
C5 N2 1.416(4)
C6 O3 1.246(4)
C6 N2 1.356(4)
C6 C7 1.494(4)
C7 C12 1.401(5)
C7 C8 1.410(4)
C8 O4 1.304(4)
C8 C9 1.426(5)
C9 C10 1.360(6)
C9 H9 0.9300
C10 C11 1.398(6)
C10 H10 0.9300
C11 C12 1.374(5)
C11 H11 0.9300
C12 H12 0.9300
C13 C14 1.396(4)
C13 H13 0.9300
C14 C21 1.411(4)
C14 C15 1.496(4)
C15 C16 1.363(5)
C15 C18 1.437(5)
C16 C20 1.470(5)
C16 S1 1.738(3)
C17 C18 1.359(5)
C17 C19 1.492(6)
C17 S1 1.728(4)
C18 H18 0.9300
C19 H19A 0.9600
C19 H19B 0.9600
C19 H19C 0.9600
C20 H20A 0.9600
C20 H20B 0.9600
C20 H20C 0.9600
C21 C28 1.391(4)
C21 C22 1.476(4)
C22 C23 1.364(5)
C22 C25 1.444(5)
C23 C27 1.477(6)
C23 S2 1.762(4)
C24 C25 1.359(5)
C24 C26 1.505(5)
C24 S2 1.694(5)
C25 H25 0.9300
C26 H26A 0.9600
C26 H26B 0.9600
C26 H26C 0.9600
C27 H27A 0.9600
C27 H27B 0.9600
C27 H27C 0.9600
C28 H28 0.9300
C29 C30 1.385(5)
C29 H29 0.9300
C30 C31 1.393(6)
C30 H30 0.9300
C31 C32 1.372(6)
C31 H31 0.9300
C32 H32 0.9300
C33 C34 1.513(5)
C33 N3 1.519(4)
C33 H33A 0.9700
C33 H33B 0.9700
C34 C35 1.514(5)
C34 H34A 0.9700
C34 H34B 0.9700
C35 C36 1.494(6)
C35 H35A 0.9700
C35 H35B 0.9700
C36 H36A 0.9600
C36 H36B 0.9600
C36 H36C 0.9600
C37 N3 1.529(4)
C37 C38 1.529(5)
C37 H37A 0.9700
C37 H37B 0.9700
C38 C39 1.528(5)
C38 H38A 0.9700
C38 H38B 0.9700
C39 C40 1.511(6)
C39 H39A 0.9700
C39 H39B 0.9700
C40 H40A 0.9600
C40 H40B 0.9600
C40 H40C 0.9600
C41 C42 1.518(5)
C41 N3 1.519(4)
C41 H41A 0.9700
C41 H41B 0.9700
C42 C43 1.532(5)
C42 H42A 0.9700
C42 H42B 0.9700
C43 C44 1.507(6)
C43 H43A 0.9700
C43 H43B 0.9700
C44 H44A 0.9600
C44 H44B 0.9600
C44 H44C 0.9600
C45 C46 1.516(4)
C45 N3 1.525(4)
C45 H45A 0.9700
C45 H45B 0.9700
C46 C47 1.502(5)
C46 H46A 0.9700
C46 H46B 0.9700
C47 C48 1.521(5)
C47 H47A 0.9700
C47 H47B 0.9700
C48 H48A 0.9600
C48 H48B 0.9600
C48 H48C 0.9600
C49 C50 1.523(5)
C49 N4 1.531(5)
C49 H49A 0.9700
C49 H49B 0.9700
C50 C51 1.533(5)
C50 H50A 0.9700
C50 H50B 0.9700
C51 C52 1.510(6)
C51 H51A 0.9700
C51 H51B 0.9700
C52 H52A 0.9600
C52 H52B 0.9600
C52 H52C 0.9600
C53 N4 1.511(5)
C53 C54 1.539(6)
C53 H53A 0.9700
C53 H53B 0.9700
C54 C55 1.523(7)
C54 H54A 0.9700
C54 H54B 0.9700
C55 C56 1.502(8)
C55 H55A 0.9700
C55 H55B 0.9700
C56 H56A 0.9600
C56 H56B 0.9600
C56 H56C 0.9600
C57 C58 1.521(6)
C57 N4 1.524(5)
C57 H57A 0.9700
C57 H57B 0.9700
C58 C59 1.512(7)
C58 H58A 0.9700
C58 H58B 0.9700
C59 C60 1.513(9)
C59 H59A 0.9700
C59 H59B 0.9700
C60 H60A 0.9600
C60 H60B 0.9600
C60 H60C 0.9600
C61 N4 1.526(5)
C61 C62 1.527(6)
C61 H61A 0.9700
C61 H61B 0.9700
C62 C63A 1.495(18)
C62 C63 1.650(12)
C62 H62A 0.9700
C62 H62B 0.9700
C63A C64A 1.61(4)
C63 C64 1.455(15)
C63 H63A 0.9700
C63 H63B 0.9700
C64 H64A 0.9600
C64 H64B 0.9600
C64 H64C 0.9600
N1 Ni1 1.885(3)
N2 Ni1 1.871(2)
Ni1 O4 1.852(2)
Ni1 O1 1.854(2)
